data_2234227
loop_
_publ_author_name
'Li, He-Bing'

_publ_section_title
;
 2-Fluoro-<i>N</i>'-[(2-methoxynaphthalen-1-yl)methylidene]benzohydrazide
;
_journal_coeditor_code HB6672
_journal_issue 4
_journal_name_full 'Acta Crystallographica Section E'
_journal_page_first o1164
_journal_paper_doi 10.1107/S1600536812011580
_journal_volume 68
_journal_year 2012
_chemical_formula_iupac 'C19 H15 F N2 O2'
_chemical_formula_moiety 'C19 H15 F N2 O2'
_chemical_formula_sum 'C19 H15 F N2 O2'
_chemical_formula_weight 322.33
_chemical_name_systematic
;
2-Fluoro-<i>N</i>'-[(2-methoxynaphthalen-1-yl)methylidene]benzohydrazide
;
_space_group_IT_number 14
_symmetry_cell_setting monoclinic
_symmetry_space_group_name_Hall '-P 2ybc'
_symmetry_space_group_name_H-M 'P 1 21/c 1'
_atom_sites_solution_hydrogens geom
_atom_sites_solution_primary direct
_atom_sites_solution_secondary difmap
_audit_creation_method SHELXL-97
_cell_angle_alpha 90.00
_cell_angle_beta 96.575(2)
_cell_angle_gamma 90.00
_cell_formula_units_Z 8
_cell_length_a 9.462(2)
_cell_length_b 17.030(3)
_cell_length_c 20.470(2)
_cell_measurement_reflns_used 2255
_cell_measurement_temperature 298(2)
_cell_measurement_theta_max 24.5
_cell_measurement_theta_min 2.4
_cell_volume 3276.8(10)
_computing_cell_refinement 'SAINT (Bruker, 1998)'
_computing_data_collection 'SMART (Bruker, 1998)'
_computing_data_reduction 'SAINT (Bruker, 1998)'
_computing_molecular_graphics 'SHELXTL (Sheldrick, 2008)'
_computing_publication_material 'SHELXTL (Sheldrick, 2008)'
_computing_structure_refinement 'SHELXL97 (Sheldrick, 2008)'
_computing_structure_solution 'SHELXS97 (Sheldrick, 2008)'
_diffrn_ambient_temperature 298(2)
_diffrn_measured_fraction_theta_full 0.998
_diffrn_measured_fraction_theta_max 0.998
_diffrn_measurement_device_type 'Bruker SMART CCD'
_diffrn_measurement_method '\w scans'
_diffrn_radiation_monochromator graphite
_diffrn_radiation_source 'fine-focus sealed tube'
_diffrn_radiation_type MoK\a
_diffrn_radiation_wavelength 0.71073
_diffrn_reflns_av_R_equivalents 0.0598
_diffrn_reflns_av_sigmaI/netI 0.0725
_diffrn_reflns_limit_h_max 11
_diffrn_reflns_limit_h_min -11
_diffrn_reflns_limit_k_max 20
_diffrn_reflns_limit_k_min -20
_diffrn_reflns_limit_l_max 25
_diffrn_reflns_limit_l_min -18
_diffrn_reflns_number 19271
_diffrn_reflns_theta_full 26.00
_diffrn_reflns_theta_max 26.00
_diffrn_reflns_theta_min 2.17
_diffrn_standards_number 0
_exptl_absorpt_coefficient_mu 0.094
_exptl_absorpt_correction_T_max 0.9843
_exptl_absorpt_correction_T_min 0.9833
_exptl_absorpt_correction_type multi-scan
_exptl_absorpt_process_details '(SADABS; Sheldrick, 1996)'
_exptl_crystal_colour colorless
_exptl_crystal_density_diffrn 1.307
_exptl_crystal_density_method 'not measured'
_exptl_crystal_description 'cut from needle'
_exptl_crystal_F_000 1344
_exptl_crystal_size_max 0.18
_exptl_crystal_size_mid 0.18
_exptl_crystal_size_min 0.17
_refine_diff_density_max 0.527
_refine_diff_density_min -0.300
_refine_ls_extinction_method none
_refine_ls_goodness_of_fit_ref 1.006
_refine_ls_hydrogen_treatment mixed
_refine_ls_matrix_type full
_refine_ls_number_parameters 441
_refine_ls_number_reflns 6420
_refine_ls_number_restraints 2
_refine_ls_restrained_S_all 1.006
_refine_ls_R_factor_all 0.1466
_refine_ls_R_factor_gt 0.0637
_refine_ls_shift/su_max_lt 0.001
_refine_ls_shift/su_mean 0.000
_refine_ls_structure_factor_coef Fsqd
_refine_ls_weighting_details 'calc w=1/[\s^2^(Fo^2^)+(0.0767P)^2^+0.7482P] where P=(Fo^2^+2Fc^2^)/3'
_refine_ls_weighting_scheme calc
_refine_ls_wR_factor_gt 0.1435
_refine_ls_wR_factor_ref 0.1877
_reflns_number_gt 3070
_reflns_number_total 6420
_reflns_threshold_expression I>2\s(I)
_cod_data_source_file hb6672.cif
_cod_data_source_block I
_cod_original_cell_volume 3276.9(10)
_cod_original_sg_symbol_H-M 'P 21/c'
_cod_database_code 2234227
_cod_database_fobs_code 2234227

loop_
_symmetry_equiv_pos_as_xyz
'x, y, z'
'-x, y+1/2, -z+1/2'
'-x, -y, -z'
'x, -y-1/2, z-1/2'

loop_
_atom_site_type_symbol
_atom_site_label
_atom_site_fract_x
_atom_site_fract_y
_atom_site_fract_z
_atom_site_U_iso_or_equiv
_atom_site_adp_type
_atom_site_calc_flag
_atom_site_refinement_flags
_atom_site_occupancy
_atom_site_symmetry_multiplicity
F F1 -0.0022(4) 0.3477(2) 0.06984(17) 0.1590(14) Uani d . 1 1
F F2 1.3946(2) 0.57294(11) 0.16914(12) 0.0780(7) Uani d . 1 1
H H1 -0.008(4) 0.4855(11) 0.2092(17) 0.080 Uiso d D 1 1
H H3 1.086(4) 0.7327(10) 0.2401(18) 0.080 Uiso d D 1 1
N N1 -0.0394(3) 0.43870(15) 0.22248(13) 0.0457(7) Uani d D 1 1
N N2 0.0044(3) 0.41427(15) 0.28601(13) 0.0469(7) Uani d . 1 1
N N3 1.0565(3) 0.68423(14) 0.22805(13) 0.0468(7) Uani d D 1 1
N N4 0.9273(3) 0.65685(15) 0.24414(13) 0.0463(7) Uani d . 1 1
O O1 -0.1478(3) 0.32290(13) 0.19477(12) 0.0626(7) Uani d . 1 1
O O2 0.1075(3) 0.59232(16) 0.39855(13) 0.0798(8) Uani d . 1 1
O O3 1.0985(2) 0.57402(13) 0.17140(11) 0.0580(6) Uani d . 1 1
O O4 0.7134(3) 0.83626(14) 0.29575(15) 0.0837(9) Uani d . 1 1
C C1 -0.1047(6) 0.3992(3) 0.0618(3) 0.0899(14) Uani d . 1 1
C C2 -0.1593(4) 0.4240(2) 0.11484(17) 0.0554(9) Uani d . 1 1
C C3 -0.2676(6) 0.4823(3) 0.1082(3) 0.1151(19) Uani d . 1 1
H H3A -0.3091 0.5027 0.1436 0.138 Uiso calc R 1 1
C C4 -0.3049(8) 0.5056(3) 0.0437(4) 0.153(3) Uani d . 1 1
H H4 -0.3757 0.5434 0.0362 0.183 Uiso calc R 1 1
C C5 -0.2457(11) 0.4774(4) -0.0104(4) 0.167(4) Uani d . 1 1
H H5 -0.2777 0.4956 -0.0524 0.200 Uiso calc R 1 1
C C6 -0.1433(8) 0.4244(4) -0.0018(2) 0.132(3) Uani d . 1 1
H H6 -0.0995 0.4050 -0.0369 0.158 Uiso calc R 1 1
C C7 -0.1146(3) 0.38962(19) 0.18080(15) 0.0427(8) Uani d . 1 1
C C8 0.0679(3) 0.4674(2) 0.32235(16) 0.0498(8) Uani d . 1 1
H H8 0.0799 0.5165 0.3039 0.060 Uiso calc R 1 1
C C9 0.1224(3) 0.4555(2) 0.39083(16) 0.0502(9) Uani d . 1 1
C C10 0.1416(4) 0.5229(2) 0.42919(18) 0.0646(10) Uani d . 1 1
C C11 0.1938(6) 0.5182(3) 0.4958(2) 0.1005(16) Uani d . 1 1
H H11 0.2067 0.5637 0.5208 0.121 Uiso calc R 1 1
C C12 0.2255(6) 0.4478(3) 0.5238(2) 0.1048(17) Uani d . 1 1
H H12 0.2594 0.4457 0.5683 0.126 Uiso calc R 1 1
C C13 0.2088(4) 0.3779(3) 0.48811(18) 0.0711(11) Uani d . 1 1
C C14 0.2415(5) 0.3050(3) 0.5180(2) 0.0904(14) Uani d . 1 1
H H14 0.2767 0.3035 0.5623 0.109 Uiso calc R 1 1
C C15 0.2231(4) 0.2367(3) 0.4841(2) 0.0800(13) Uani d . 1 1
H H15 0.2438 0.1889 0.5049 0.096 Uiso calc R 1 1
C C16 0.1727(4) 0.2394(2) 0.4175(2) 0.0681(11) Uani d . 1 1
H H16 0.1596 0.1929 0.3938 0.082 Uiso calc R 1 1
C C17 0.1425(3) 0.3090(2) 0.38666(18) 0.0556(9) Uani d . 1 1
H H17 0.1114 0.3091 0.3419 0.067 Uiso calc R 1 1
C C18 0.1572(3) 0.3809(2) 0.42067(16) 0.0517(9) Uani d . 1 1
C C19 0.1272(6) 0.6641(2) 0.4349(2) 0.1031(16) Uani d . 1 1
H H19A 0.0739 0.6621 0.4720 0.155 Uiso calc R 1 1
H H19B 0.0947 0.7073 0.4071 0.155 Uiso calc R 1 1
H H19C 0.2263 0.6708 0.4499 0.155 Uiso calc R 1 1
C C20 1.3748(4) 0.64862(18) 0.15306(17) 0.0503(9) Uani d . 1 1
C C21 1.2493(3) 0.68480(17) 0.16285(15) 0.0407(7) Uani d . 1 1
C C22 1.2363(4) 0.76311(19) 0.14472(17) 0.0535(9) Uani d . 1 1
H H22 1.1536 0.7902 0.1510 0.064 Uiso calc R 1 1
C C23 1.3431(4) 0.8014(2) 0.11767(19) 0.0644(10) Uani d . 1 1
H H23 1.3308 0.8534 0.1046 0.077 Uiso calc R 1 1
C C24 1.4673(4) 0.7636(2) 0.1098(2) 0.0735(12) Uani d . 1 1
H H24 1.5400 0.7901 0.0921 0.088 Uiso calc R 1 1
C C25 1.4845(4) 0.6864(2) 0.1280(2) 0.0708(11) Uani d . 1 1
H H25 1.5690 0.6601 0.1233 0.085 Uiso calc R 1 1
C C26 1.1294(3) 0.64171(18) 0.18800(15) 0.0424(8) Uani d . 1 1
C C27 0.8576(3) 0.70852(19) 0.27226(15) 0.0461(8) Uani d . 1 1
H H27 0.9017 0.7568 0.2811 0.055 Uiso calc R 1 1
C C28 0.7151(3) 0.69900(18) 0.29183(14) 0.0419(7) Uani d . 1 1
C C29 0.6442(4) 0.7680(2) 0.30429(17) 0.0538(9) Uani d . 1 1
C C30 0.5059(4) 0.7667(2) 0.32251(19) 0.0678(11) Uani d . 1 1
H H30 0.4593 0.8136 0.3295 0.081 Uiso calc R 1 1
C C31 0.4411(4) 0.6978(2) 0.32980(19) 0.0681(11) Uani d . 1 1
H H31 0.3492 0.6976 0.3418 0.082 Uiso calc R 1 1
C C32 0.5078(3) 0.6258(2) 0.31977(17) 0.0549(9) Uani d . 1 1
C C33 0.4409(4) 0.5537(3) 0.3293(2) 0.0742(12) Uani d . 1 1
H H33 0.3506 0.5536 0.3431 0.089 Uiso calc R 1 1
C C34 0.5048(4) 0.4843(2) 0.3190(2) 0.0772(12) Uani d . 1 1
H H34 0.4589 0.4372 0.3257 0.093 Uiso calc R 1 1
C C35 0.6399(4) 0.4842(2) 0.29817(19) 0.0663(10) Uani d . 1 1
H H35 0.6836 0.4367 0.2904 0.080 Uiso calc R 1 1
C C36 0.7081(4) 0.55235(18) 0.28913(17) 0.0534(9) Uani d . 1 1
H H36 0.7987 0.5508 0.2757 0.064 Uiso calc R 1 1
C C37 0.6458(3) 0.62534(18) 0.29945(14) 0.0422(8) Uani d . 1 1
C C38 0.6786(5) 0.9035(2) 0.3292(2) 0.0879(14) Uani d . 1 1
H H38A 0.5837 0.9197 0.3132 0.132 Uiso calc R 1 1
H H38B 0.7442 0.9447 0.3220 0.132 Uiso calc R 1 1
H H38C 0.6838 0.8923 0.3754 0.132 Uiso calc R 1 1

loop_
_atom_site_aniso_label
_atom_site_aniso_U_11
_atom_site_aniso_U_22
_atom_site_aniso_U_33
_atom_site_aniso_U_12
_atom_site_aniso_U_13
_atom_site_aniso_U_23
F1 0.181(4) 0.188(3) 0.119(3) 0.030(3) 0.062(3) -0.018(2)
F2 0.0723(14) 0.0502(13) 0.1137(19) 0.0092(10) 0.0203(13) 0.0088(12)
N1 0.0481(16) 0.0476(17) 0.0404(16) -0.0057(13) 0.0003(13) 0.0044(14)
N2 0.0487(16) 0.0549(17) 0.0366(16) -0.0028(13) 0.0026(13) 0.0052(14)
N3 0.0456(16) 0.0439(16) 0.0534(17) -0.0090(13) 0.0170(13) -0.0083(14)
N4 0.0436(16) 0.0489(16) 0.0489(17) -0.0040(13) 0.0160(13) -0.0021(13)
O1 0.0756(17) 0.0448(14) 0.0638(16) -0.0116(12) -0.0074(13) 0.0118(12)
O2 0.112(2) 0.0629(18) 0.0635(18) -0.0032(15) 0.0045(16) -0.0105(15)
O3 0.0672(15) 0.0424(14) 0.0685(16) -0.0146(11) 0.0257(13) -0.0102(12)
O4 0.0845(19) 0.0444(15) 0.130(3) 0.0030(14) 0.0466(18) -0.0075(15)
C1 0.106(4) 0.081(3) 0.082(4) 0.007(3) 0.008(3) 0.003(3)
C2 0.075(2) 0.050(2) 0.039(2) -0.0166(19) -0.0042(19) -0.0007(17)
C3 0.131(4) 0.092(3) 0.105(4) 0.018(3) -0.061(3) 0.053(3)
C4 0.221(8) 0.092(4) 0.125(5) 0.026(4) -0.071(6) 0.010(4)
C5 0.278(11) 0.105(6) 0.092(5) -0.049(6) -0.088(6) 0.040(4)
C6 0.221(8) 0.138(6) 0.035(3) -0.055(5) 0.008(4) 0.001(3)
C7 0.0421(18) 0.0409(19) 0.044(2) 0.0030(15) 0.0016(15) 0.0016(16)
C8 0.049(2) 0.055(2) 0.045(2) -0.0051(17) 0.0051(16) 0.0006(17)
C9 0.0438(19) 0.069(2) 0.038(2) -0.0102(17) 0.0039(15) -0.0053(18)
C10 0.079(3) 0.071(3) 0.044(2) -0.012(2) 0.0066(19) -0.003(2)
C11 0.154(5) 0.097(4) 0.047(3) -0.019(3) -0.005(3) -0.019(3)
C12 0.161(5) 0.105(4) 0.044(3) -0.014(4) -0.012(3) 0.000(3)
C13 0.086(3) 0.088(3) 0.038(2) -0.007(2) 0.001(2) 0.010(2)
C14 0.109(4) 0.111(4) 0.050(3) 0.001(3) 0.002(2) 0.020(3)
C15 0.077(3) 0.092(3) 0.072(3) 0.008(2) 0.012(2) 0.029(3)
C16 0.053(2) 0.074(3) 0.077(3) 0.0002(19) 0.005(2) 0.014(2)
C17 0.049(2) 0.065(2) 0.052(2) -0.0016(18) 0.0004(17) 0.008(2)
C18 0.0451(19) 0.069(3) 0.041(2) -0.0073(17) 0.0056(15) 0.0037(19)
C19 0.145(5) 0.071(3) 0.098(4) -0.012(3) 0.033(3) -0.027(3)
C20 0.055(2) 0.0336(19) 0.063(2) 0.0042(16) 0.0136(18) 0.0009(16)
C21 0.0411(18) 0.0403(19) 0.0413(18) -0.0021(14) 0.0076(14) -0.0017(15)
C22 0.054(2) 0.045(2) 0.064(2) 0.0011(16) 0.0148(18) 0.0060(17)
C23 0.065(2) 0.049(2) 0.082(3) -0.0026(19) 0.018(2) 0.0143(19)
C24 0.062(3) 0.061(3) 0.104(3) -0.008(2) 0.039(2) 0.006(2)
C25 0.052(2) 0.065(3) 0.101(3) 0.0006(19) 0.032(2) 0.000(2)
C26 0.0468(19) 0.0384(19) 0.0424(19) -0.0009(15) 0.0059(15) 0.0013(15)
C27 0.0460(19) 0.0466(19) 0.046(2) -0.0071(16) 0.0083(16) 0.0024(16)
C28 0.0410(18) 0.0499(19) 0.0355(17) -0.0009(15) 0.0079(14) -0.0034(15)
C29 0.055(2) 0.048(2) 0.060(2) 0.0018(18) 0.0138(18) -0.0034(18)
C30 0.057(2) 0.064(3) 0.084(3) 0.017(2) 0.017(2) -0.007(2)
C31 0.047(2) 0.081(3) 0.079(3) 0.004(2) 0.020(2) -0.002(2)
C32 0.043(2) 0.066(2) 0.057(2) -0.0038(18) 0.0125(16) 0.0014(19)
C33 0.053(2) 0.091(3) 0.082(3) -0.012(2) 0.023(2) 0.003(2)
C34 0.073(3) 0.068(3) 0.094(3) -0.024(2) 0.023(2) 0.003(2)
C35 0.071(3) 0.055(2) 0.076(3) -0.006(2) 0.023(2) 0.002(2)
C36 0.054(2) 0.048(2) 0.060(2) -0.0031(17) 0.0193(18) -0.0012(17)
C37 0.0404(18) 0.051(2) 0.0354(18) -0.0016(15) 0.0047(14) 0.0019(15)
C38 0.107(4) 0.054(2) 0.104(4) 0.006(2) 0.016(3) -0.015(2)

loop_
_atom_type_symbol
_atom_type_description
_atom_type_scat_dispersion_real
_atom_type_scat_dispersion_imag
_atom_type_scat_source
C C 0.0033 0.0016 'International Tables Vol C Tables 4.2.6.8 and 6.1.1.4'
H H 0.0000 0.0000 'International Tables Vol C Tables 4.2.6.8 and 6.1.1.4'
N N 0.0061 0.0033 'International Tables Vol C Tables 4.2.6.8 and 6.1.1.4'
O O 0.0106 0.0060 'International Tables Vol C Tables 4.2.6.8 and 6.1.1.4'
F F 0.0171 0.0103 'International Tables Vol C Tables 4.2.6.8 and 6.1.1.4'

loop_
_geom_angle_atom_site_label_1
_geom_angle_atom_site_label_2
_geom_angle_atom_site_label_3
_geom_angle
C7 N1 N2 119.4(3)
C7 N1 H1 122(2)
N2 N1 H1 118(2)
C8 N2 N1 113.9(3)
C26 N3 N4 119.6(2)
C26 N3 H3 120(2)
N4 N3 H3 120(2)
C27 N4 N3 113.1(3)
C10 O2 C19 119.5(3)
C29 O4 C38 119.8(3)
F1 C1 C2 117.7(4)
F1 C1 C6 116.3(6)
C2 C1 C6 126.0(5)
C1 C2 C3 119.3(4)
C1 C2 C7 121.4(4)
C3 C2 C7 119.2(4)
C4 C3 C2 113.2(6)
C4 C3 H3A 123.4
C2 C3 H3A 123.4
C5 C4 C3 125.6(7)
C5 C4 H4 117.2
C3 C4 H4 117.2
C6 C5 C4 119.2(6)
C6 C5 H5 120.4
C4 C5 H5 120.4
C5 C6 C1 116.8(6)
C5 C6 H6 121.6
C1 C6 H6 121.6
O1 C7 N1 124.3(3)
O1 C7 C2 121.7(3)
N1 C7 C2 114.0(3)
N2 C8 C9 123.7(3)
N2 C8 H8 118.1
C9 C8 H8 118.1
C10 C9 C18 118.9(3)
C10 C9 C8 116.0(3)
C18 C9 C8 125.1(3)
O2 C10 C9 116.7(3)
O2 C10 C11 122.6(4)
C9 C10 C11 120.7(4)
C12 C11 C10 120.2(4)
C12 C11 H11 119.9
C10 C11 H11 119.9
C11 C12 C13 121.9(4)
C11 C12 H12 119.0
C13 C12 H12 119.0
C12 C13 C14 121.3(4)
C12 C13 C18 119.2(4)
C14 C13 C18 119.5(4)
C15 C14 C13 121.9(4)
C15 C14 H14 119.1
C13 C14 H14 119.1
C14 C15 C16 118.8(4)
C14 C15 H15 120.6
C16 C15 H15 120.6
C17 C16 C15 121.0(4)
C17 C16 H16 119.5
C15 C16 H16 119.5
C16 C17 C18 121.7(3)
C16 C17 H17 119.2
C18 C17 H17 119.2
C17 C18 C13 117.1(3)
C17 C18 C9 123.8(3)
C13 C18 C9 119.1(3)
O2 C19 H19A 109.5
O2 C19 H19B 109.5
H19A C19 H19B 109.5
O2 C19 H19C 109.5
H19A C19 H19C 109.5
H19B C19 H19C 109.5
F2 C20 C25 117.0(3)
F2 C20 C21 119.7(3)
C25 C20 C21 123.3(3)
C20 C21 C22 116.4(3)
C20 C21 C26 122.3(3)
C22 C21 C26 121.2(3)
C23 C22 C21 121.2(3)
C23 C22 H22 119.4
C21 C22 H22 119.4
C24 C23 C22 120.5(3)
C24 C23 H23 119.7
C22 C23 H23 119.7
C23 C24 C25 119.8(3)
C23 C24 H24 120.1
C25 C24 H24 120.1
C20 C25 C24 118.7(3)
C20 C25 H25 120.6
C24 C25 H25 120.6
O3 C26 N3 123.6(3)
O3 C26 C21 122.2(3)
N3 C26 C21 114.2(3)
N4 C27 C28 126.1(3)
N4 C27 H27 116.9
C28 C27 H27 116.9
C29 C28 C37 118.9(3)
C29 C28 C27 115.9(3)
C37 C28 C27 125.2(3)
O4 C29 C28 116.8(3)
O4 C29 C30 121.7(3)
C28 C29 C30 121.4(3)
C31 C30 C29 119.7(3)
C31 C30 H30 120.1
C29 C30 H30 120.1
C30 C31 C32 121.9(3)
C30 C31 H31 119.0
C32 C31 H31 119.0
C31 C32 C33 121.7(3)
C31 C32 C37 119.6(3)
C33 C32 C37 118.7(3)
C34 C33 C32 121.6(3)
C34 C33 H33 119.2
C32 C33 H33 119.2
C33 C34 C35 119.4(4)
C33 C34 H34 120.3
C35 C34 H34 120.3
C36 C35 C34 120.7(4)
C36 C35 H35 119.7
C34 C35 H35 119.7
C35 C36 C37 121.7(3)
C35 C36 H36 119.2
C37 C36 H36 119.2
C36 C37 C32 117.9(3)
C36 C37 C28 123.7(3)
C32 C37 C28 118.4(3)
O4 C38 H38A 109.5
O4 C38 H38B 109.5
H38A C38 H38B 109.5
O4 C38 H38C 109.5
H38A C38 H38C 109.5
H38B C38 H38C 109.5

loop_
_geom_bond_atom_site_label_1
_geom_bond_atom_site_label_2
_geom_bond_distance
F1 C1 1.304(5)
F2 C20 1.338(3)
N1 C7 1.340(4)
N1 N2 1.383(3)
N1 H1 0.903(10)
N2 C8 1.277(4)
N3 C26 1.342(4)
N3 N4 1.383(3)
N3 H3 0.897(10)
N4 C27 1.276(4)
O1 C7 1.221(3)
O2 C10 1.359(4)
O2 C19 1.431(4)
O3 C26 1.228(3)
O4 C29 1.356(4)
O4 C38 1.392(4)
C1 C2 1.325(6)
C1 C6 1.379(7)
C2 C3 1.421(6)
C2 C7 1.488(4)
C3 C4 1.385(8)
C3 H3A 0.9300
C4 C5 1.383(10)
C4 H4 0.9300
C5 C6 1.321(9)
C5 H5 0.9300
C6 H6 0.9300
C8 C9 1.451(4)
C8 H8 0.9300
C9 C10 1.392(5)
C9 C18 1.431(5)
C10 C11 1.398(5)
C11 C12 1.348(6)
C11 H11 0.9300
C12 C13 1.396(6)
C12 H12 0.9300
C13 C14 1.403(5)
C13 C18 1.412(5)
C14 C15 1.355(6)
C14 H14 0.9300
C15 C16 1.392(6)
C15 H15 0.9300
C16 C17 1.357(5)
C16 H16 0.9300
C17 C18 1.407(5)
C17 H17 0.9300
C19 H19A 0.9600
C19 H19B 0.9600
C19 H19C 0.9600
C20 C25 1.370(5)
C20 C21 1.374(4)
C21 C22 1.386(4)
C21 C26 1.491(4)
C22 C23 1.371(4)
C22 H22 0.9300
C23 C24 1.366(5)
C23 H23 0.9300
C24 C25 1.371(5)
C24 H24 0.9300
C25 H25 0.9300
C27 C28 1.458(4)
C27 H27 0.9300
C28 C29 1.390(4)
C28 C37 1.432(4)
C29 C30 1.402(5)
C30 C31 1.342(5)
C30 H30 0.9300
C31 C32 1.404(5)
C31 H31 0.9300
C32 C33 1.406(5)
C32 C37 1.415(4)
C33 C34 1.355(5)
C33 H33 0.9300
C34 C35 1.393(5)
C34 H34 0.9300
C35 C36 1.351(4)
C35 H35 0.9300
C36 C37 1.402(4)
C36 H36 0.9300
C38 H38A 0.9600
C38 H38B 0.9600
C38 H38C 0.9600

loop_
_geom_hbond_atom_site_label_D
_geom_hbond_atom_site_label_H
_geom_hbond_atom_site_label_A
_geom_hbond_site_symmetry_A
_geom_hbond_distance_DH
_geom_hbond_distance_HA
_geom_hbond_distance_DA
_geom_hbond_angle_DHA
N1 H1 O3 1_455 0.903(10) 2.017(13) 2.901(3) 166(3)
N3 H3 O1 2_655 0.897(10) 2.074(18) 2.917(3) 156(3)

loop_
_cod_related_entry_id
_cod_related_entry_database
_cod_related_entry_code
1 ChemSpider 5287108
